data_4349416
loop_
_publ_author_name
'Kreider-Mueller, Ava'
'Quinlivan, Patrick J.'
'Owen, Jonathan S.'
'Parkin, Gerard'

_publ_section_title
;
 Tris(2-mercaptoimidazolyl)hydroborato Cadmium Thiolate Complexes,
 [Tm<sup>Bu<sup>t</sup></sup>]CdSAr: Thiolate Exchange at Cadmium in a
 Sulfur-Rich Coordination Environment.
;
_journal_issue 8
_journal_name_full 'Inorganic chemistry'
_journal_page_first 4644
_journal_page_last 4654
_journal_paper_doi 10.1021/acs.inorgchem.7b00296
_journal_volume 56
_journal_year 2017
_chemical_formula_sum 'C31 H47 B Cd N6 S4'
_chemical_formula_weight 755.19
_space_group_crystal_system monoclinic
_space_group_IT_number 14
_space_group_name_Hall '-P 2ybc'
_space_group_name_H-M_alt 'P 1 21/c 1'
_atom_sites_solution_hydrogens mixed
_audit_creation_method SHELXL-2014/7
_cell_angle_alpha 90
_cell_angle_beta 104.297(3)
_cell_angle_gamma 90
_cell_formula_units_Z 4
_cell_length_a 10.870(3)
_cell_length_b 20.191(5)
_cell_length_c 16.929(4)
_cell_measurement_reflns_used 9977
_cell_measurement_temperature 130(2)
_cell_measurement_theta_max 30.66
_cell_measurement_theta_min 2.26
_cell_volume 3600.4(16)
_computing_cell_refinement 'Bruker SAINT'
_computing_data_collection 'Bruker APEX2'
_computing_data_reduction 'Bruker SAINT'
_computing_molecular_graphics 'Bruker SHELXTL'
_computing_publication_material 'Bruker SHELXTL'
_computing_structure_refinement 'SHELXL-2014/7 (Sheldrick, 2014)'
_computing_structure_solution 'SHELXS-97 (Sheldrick 2008)'
_diffrn_ambient_temperature 130(2)
_diffrn_measured_fraction_theta_full 1.000
_diffrn_measured_fraction_theta_max 0.998
_diffrn_measurement_device_type 'Bruker APEX-II CCD'
_diffrn_measurement_method '\f and \w scans'
_diffrn_radiation_type MoK\a
_diffrn_radiation_wavelength 0.71073
_diffrn_reflns_av_R_equivalents 0.0515
_diffrn_reflns_av_unetI/netI 0.0395
_diffrn_reflns_Laue_measured_fraction_full 1.000
_diffrn_reflns_Laue_measured_fraction_max 0.998
_diffrn_reflns_limit_h_max 15
_diffrn_reflns_limit_h_min -15
_diffrn_reflns_limit_k_max 28
_diffrn_reflns_limit_k_min -28
_diffrn_reflns_limit_l_max 24
_diffrn_reflns_limit_l_min -24
_diffrn_reflns_number 58632
_diffrn_reflns_point_group_measured_fraction_full 1.000
_diffrn_reflns_point_group_measured_fraction_max 0.998
_diffrn_reflns_theta_full 25.242
_diffrn_reflns_theta_max 30.683
_diffrn_reflns_theta_min 1.599
_exptl_absorpt_coefficient_mu 0.869
_exptl_absorpt_correction_T_max 0.7461
_exptl_absorpt_correction_T_min 0.6789
_exptl_absorpt_correction_type empirical
_exptl_absorpt_process_details sadabs
_exptl_crystal_colour colorless
_exptl_crystal_density_diffrn 1.393
_exptl_crystal_description block
_exptl_crystal_F_000 1568
_exptl_crystal_size_max 0.140
_exptl_crystal_size_mid 0.120
_exptl_crystal_size_min 0.100
_refine_diff_density_max 0.895
_refine_diff_density_min -0.318
_refine_diff_density_rms 0.086
_refine_ls_extinction_method none
_refine_ls_goodness_of_fit_ref 1.017
_refine_ls_hydrogen_treatment mixed
_refine_ls_matrix_type full
_refine_ls_number_parameters 404
_refine_ls_number_reflns 11149
_refine_ls_number_restraints 0
_refine_ls_restrained_S_all 1.017
_refine_ls_R_factor_all 0.0504
_refine_ls_R_factor_gt 0.0335
_refine_ls_shift/su_max 0.003
_refine_ls_shift/su_mean 0.000
_refine_ls_structure_factor_coef Fsqd
_refine_ls_weighting_details 'w=1/[\s^2^(Fo^2^)+(0.0386P)^2^+0.6535P] where P=(Fo^2^+2Fc^2^)/3'
_refine_ls_weighting_scheme calc
_refine_ls_wR_factor_gt 0.0724
_refine_ls_wR_factor_ref 0.0792
_reflns_Friedel_coverage 0.000
_reflns_number_gt 8797
_reflns_number_total 11149
_reflns_threshold_expression 'I > 2\s(I)'
_cod_data_source_file tmcdsbus10pq.cif
_cod_data_source_block tmcdsbus10pq
_cod_original_cell_volume 3600.4(14)
_cod_original_sg_symbol_H-M 'P 21/c'
_cod_database_code 4349416
_shelx_shelxl_version_number 2014/7
_shelx_space_group_comment
; 
The symmetry employed for this shelxl refinement is uniquely defined 
by the following loop, which should always be used as a source of 
symmetry information in preference to the above space-group names. 
They are only intended as comments. 
;
_shelx_estimated_absorpt_t_min 0.888
_shelx_estimated_absorpt_t_max 0.918

loop_
_space_group_symop_operation_xyz
'x, y, z'
'-x, y+1/2, -z+1/2'
'-x, -y, -z'
'x, -y-1/2, z-1/2'

loop_
_atom_site_label
_atom_site_type_symbol
_atom_site_fract_x
_atom_site_fract_y
_atom_site_fract_z
_atom_site_U_iso_or_equiv
_atom_site_adp_type
_atom_site_occupancy
_atom_site_site_symmetry_order
_atom_site_calc_flag
_atom_site_refinement_flags_posn
_atom_site_refinement_flags_adp
Cd Cd 1.36610(2) 0.60635(2) 0.25794(2) 0.02013(4) Uani 1 1 d . .
B B 1.1988(2) 0.45462(10) 0.14915(12) 0.0187(4) Uani 1 1 d . .
H H 1.1490(19) 0.4121(10) 0.1165(12) 0.016(5) Uiso 1 1 d . .
S1 S 1.50604(4) 0.51648(2) 0.21857(3) 0.01919(9) Uani 1 1 d . .
S3 S 1.19681(5) 0.62436(2) 0.12473(3) 0.02251(10) Uani 1 1 d . .
S2 S 1.25471(4) 0.52968(2) 0.33922(3) 0.02028(9) Uani 1 1 d . .
S4 S 1.44245(5) 0.71834(2) 0.29665(3) 0.03178(12) Uani 1 1 d . .
N11 N 1.31497(14) 0.42541(7) 0.21219(9) 0.0182(3) Uani 1 1 d . .
N12 N 1.48865(15) 0.40268(7) 0.30700(9) 0.0199(3) Uani 1 1 d . .
N31 N 1.23992(14) 0.49659(7) 0.08326(9) 0.0173(3) Uani 1 1 d . .
N32 N 1.30220(14) 0.57101(7) 0.00632(9) 0.0188(3) Uani 1 1 d . .
N21 N 1.10456(14) 0.49075(8) 0.19043(9) 0.0189(3) Uani 1 1 d . .
N22 N 1.00229(15) 0.54956(8) 0.26366(9) 0.0208(3) Uani 1 1 d . .
C11 C 1.43475(17) 0.44696(9) 0.24724(11) 0.0177(3) Uani 1 1 d . .
C12 C 1.29609(19) 0.36715(10) 0.25050(12) 0.0232(4) Uani 1 1 d . .
H12A H 1.2208 0.3412 0.2379 0.028 Uiso 1 1 calc R U
C13 C 1.40173(19) 0.35327(10) 0.30841(12) 0.0251(4) Uani 1 1 d . .
H13A H 1.4143 0.3161 0.3439 0.030 Uiso 1 1 calc R U
C14 C 1.61569(19) 0.40749(10) 0.36717(12) 0.0234(4) Uani 1 1 d . .
C15 C 1.6188(2) 0.47001(11) 0.41809(13) 0.0346(5) Uani 1 1 d . .
H15A H 1.6153 0.5091 0.3832 0.052 Uiso 1 1 calc R U
H15B H 1.6974 0.4709 0.4615 0.052 Uiso 1 1 calc R U
H15C H 1.5457 0.4702 0.4423 0.052 Uiso 1 1 calc R U
C16 C 1.72168(19) 0.40628(11) 0.32245(13) 0.0271(4) Uani 1 1 d . .
H16A H 1.7137 0.4449 0.2865 0.041 Uiso 1 1 calc R U
H16B H 1.7152 0.3657 0.2900 0.041 Uiso 1 1 calc R U
H16C H 1.8042 0.4075 0.3622 0.041 Uiso 1 1 calc R U
C17 C 1.6332(2) 0.34689(12) 0.42373(13) 0.0340(5) Uani 1 1 d . .
H17A H 1.5663 0.3464 0.4533 0.051 Uiso 1 1 calc R U
H17B H 1.7164 0.3492 0.4627 0.051 Uiso 1 1 calc R U
H17C H 1.6281 0.3064 0.3912 0.051 Uiso 1 1 calc R U
C31 C 1.24798(17) 0.56253(9) 0.07032(10) 0.0182(3) Uani 1 1 d . .
C32 C 1.29028(17) 0.46356(9) 0.02642(11) 0.0193(4) Uani 1 1 d . .
H32A H 1.2961 0.4169 0.0215 0.023 Uiso 1 1 calc R U
C33 C 1.32929(17) 0.50863(9) -0.02029(11) 0.0193(4) Uani 1 1 d . .
H33A H 1.3682 0.4997 -0.0636 0.023 Uiso 1 1 calc R U
C34 C 1.3379(2) 0.63518(9) -0.02792(12) 0.0250(4) Uani 1 1 d . .
C35 C 1.3863(2) 0.61923(10) -0.10303(13) 0.0293(5) Uani 1 1 d . .
H35A H 1.3219 0.5938 -0.1419 0.044 Uiso 1 1 calc R U
H35B H 1.4645 0.5931 -0.0868 0.044 Uiso 1 1 calc R U
H35C H 1.4037 0.6605 -0.1287 0.044 Uiso 1 1 calc R U
C36 C 1.4442(2) 0.66801(11) 0.03666(14) 0.0351(5) Uani 1 1 d . .
H36A H 1.4130 0.6788 0.0847 0.053 Uiso 1 1 calc R U
H36B H 1.4714 0.7087 0.0143 0.053 Uiso 1 1 calc R U
H36C H 1.5163 0.6375 0.0523 0.053 Uiso 1 1 calc R U
C37 C 1.2221(2) 0.67986(12) -0.05468(16) 0.0416(6) Uani 1 1 d . .
H37A H 1.1548 0.6560 -0.0934 0.062 Uiso 1 1 calc R U
H37B H 1.2454 0.7196 -0.0809 0.062 Uiso 1 1 calc R U
H37C H 1.1918 0.6928 -0.0070 0.062 Uiso 1 1 calc R U
C21 C 1.11737(17) 0.52338(9) 0.26211(11) 0.0189(3) Uani 1 1 d . .
C22 C 0.97938(18) 0.49661(11) 0.14694(12) 0.0255(4) Uani 1 1 d . .
H22A H 0.9439 0.4784 0.0945 0.031 Uiso 1 1 calc R U
C23 C 0.91629(18) 0.53247(10) 0.19123(12) 0.0263(4) Uani 1 1 d . .
H23A H 0.8289 0.5440 0.1758 0.032 Uiso 1 1 calc R U
C24 C 0.96990(19) 0.59229(9) 0.32904(11) 0.0218(4) Uani 1 1 d . .
C25 C 0.8318(2) 0.61439(10) 0.30082(14) 0.0293(4) Uani 1 1 d . .
H25A H 0.7763 0.5754 0.2926 0.044 Uiso 1 1 calc R U
H25B H 0.8195 0.6388 0.2494 0.044 Uiso 1 1 calc R U
H25C H 0.8109 0.6431 0.3423 0.044 Uiso 1 1 calc R U
C26 C 1.0554(2) 0.65385(10) 0.34233(13) 0.0266(4) Uani 1 1 d . .
H26A H 1.0570 0.6731 0.2894 0.040 Uiso 1 1 calc R U
H26B H 1.1417 0.6412 0.3715 0.040 Uiso 1 1 calc R U
H26C H 1.0221 0.6865 0.3745 0.040 Uiso 1 1 calc R U
C27 C 0.9867(2) 0.55180(10) 0.40723(12) 0.0287(4) Uani 1 1 d . .
H27A H 0.9323 0.5125 0.3963 0.043 Uiso 1 1 calc R U
H27B H 0.9629 0.5789 0.4492 0.043 Uiso 1 1 calc R U
H27C H 1.0756 0.5381 0.4263 0.043 Uiso 1 1 calc R U
C41 C 1.57330(19) 0.70915(9) 0.38173(12) 0.0237(4) Uani 1 1 d . .
C42 C 1.59712(19) 0.65304(9) 0.43112(12) 0.0248(4) Uani 1 1 d . .
H42A H 1.5395 0.6169 0.4197 0.030 Uiso 1 1 calc R U
C43 C 1.70275(19) 0.64851(9) 0.49656(12) 0.0240(4) Uani 1 1 d . .
H43A H 1.7158 0.6092 0.5284 0.029 Uiso 1 1 calc R U
C44 C 1.79059(18) 0.70026(9) 0.51690(12) 0.0221(4) Uani 1 1 d . .
C45 C 1.7646(2) 0.75691(10) 0.46811(13) 0.0271(4) Uani 1 1 d . .
H45A H 1.8209 0.7936 0.4805 0.032 Uiso 1 1 calc R U
C46 C 1.6602(2) 0.76163(10) 0.40260(13) 0.0275(4) Uani 1 1 d . .
H46A H 1.6469 0.8011 0.3710 0.033 Uiso 1 1 calc R U
C47 C 1.90542(19) 0.69849(10) 0.58992(12) 0.0253(4) Uani 1 1 d . .
C48 C 1.8837(2) 0.74896(11) 0.65318(14) 0.0364(5) Uani 1 1 d . .
H48A H 1.8856 0.7939 0.6316 0.055 Uiso 1 1 calc R U
H48B H 1.9508 0.7443 0.7036 0.055 Uiso 1 1 calc R U
H48D H 1.8009 0.7408 0.6647 0.055 Uiso 1 1 calc R U
C49 C 2.0263(2) 0.71756(12) 0.56417(15) 0.0344(5) Uani 1 1 d . .
H49A H 2.0423 0.6851 0.5249 0.052 Uiso 1 1 calc R U
H49D H 2.0984 0.7182 0.6122 0.052 Uiso 1 1 calc R U
H49B H 2.0156 0.7616 0.5390 0.052 Uiso 1 1 calc R U
C50 C 1.9260(2) 0.62961(10) 0.62931(13) 0.0275(4) Uani 1 1 d . .
H50D H 1.9419 0.5975 0.5896 0.041 Uiso 1 1 calc R U
H50A H 1.8502 0.6165 0.6469 0.041 Uiso 1 1 calc R U
H50B H 1.9993 0.6309 0.6766 0.041 Uiso 1 1 calc R U

loop_
_atom_site_aniso_label
_atom_site_aniso_U_11
_atom_site_aniso_U_22
_atom_site_aniso_U_33
_atom_site_aniso_U_23
_atom_site_aniso_U_13
_atom_site_aniso_U_12
Cd 0.02161(7) 0.01842(7) 0.02095(7) -0.00413(5) 0.00636(5) -0.00118(5)
B 0.0181(10) 0.0215(10) 0.0157(9) -0.0022(7) 0.0024(8) 0.0001(8)
S1 0.0186(2) 0.0173(2) 0.0225(2) 0.00055(17) 0.00661(17) 0.00025(16)
S3 0.0275(2) 0.0215(2) 0.0197(2) -0.00158(17) 0.00796(19) 0.00808(18)
S2 0.0183(2) 0.0267(2) 0.0149(2) -0.00174(17) 0.00240(16) -0.00209(17)
S4 0.0351(3) 0.0189(2) 0.0367(3) -0.0044(2) -0.0001(2) -0.0015(2)
N11 0.0202(8) 0.0180(7) 0.0172(7) -0.0006(6) 0.0060(6) -0.0007(6)
N12 0.0199(8) 0.0213(8) 0.0187(7) 0.0022(6) 0.0053(6) 0.0014(6)
N31 0.0177(7) 0.0196(7) 0.0142(7) -0.0024(6) 0.0034(6) 0.0029(6)
N32 0.0199(7) 0.0205(8) 0.0161(7) 0.0010(6) 0.0048(6) 0.0054(6)
N21 0.0157(7) 0.0245(8) 0.0160(7) -0.0031(6) 0.0029(6) -0.0012(6)
N22 0.0182(7) 0.0262(8) 0.0189(8) -0.0009(6) 0.0063(6) 0.0021(6)
C11 0.0186(8) 0.0183(8) 0.0172(8) -0.0016(6) 0.0063(7) 0.0023(7)
C12 0.0275(10) 0.0208(9) 0.0225(9) -0.0003(7) 0.0087(8) -0.0036(8)
C13 0.0283(10) 0.0223(9) 0.0258(10) 0.0048(8) 0.0089(8) -0.0007(8)
C14 0.0218(9) 0.0289(10) 0.0182(9) 0.0034(7) 0.0025(7) 0.0034(8)
C15 0.0347(12) 0.0418(13) 0.0234(10) -0.0056(9) -0.0004(9) 0.0071(10)
C16 0.0222(10) 0.0327(11) 0.0264(10) 0.0063(8) 0.0059(8) 0.0041(8)
C17 0.0289(11) 0.0439(13) 0.0278(11) 0.0145(10) 0.0046(9) 0.0073(10)
C31 0.0177(8) 0.0219(9) 0.0142(8) -0.0010(7) 0.0024(7) 0.0051(7)
C32 0.0192(9) 0.0204(9) 0.0175(8) -0.0040(7) 0.0031(7) 0.0035(7)
C33 0.0203(9) 0.0210(9) 0.0168(8) -0.0035(7) 0.0047(7) 0.0048(7)
C34 0.0344(11) 0.0185(9) 0.0264(10) 0.0050(7) 0.0154(9) 0.0058(8)
C35 0.0400(12) 0.0266(10) 0.0262(10) 0.0037(8) 0.0171(9) 0.0039(9)
C36 0.0459(14) 0.0272(11) 0.0356(12) -0.0054(9) 0.0164(10) -0.0082(10)
C37 0.0509(15) 0.0361(12) 0.0453(14) 0.0198(11) 0.0260(12) 0.0238(11)
C21 0.0176(8) 0.0220(9) 0.0177(8) 0.0003(7) 0.0055(7) -0.0015(7)
C22 0.0179(9) 0.0368(11) 0.0198(9) -0.0059(8) 0.0009(7) -0.0008(8)
C23 0.0167(9) 0.0367(11) 0.0244(10) -0.0050(8) 0.0028(7) 0.0019(8)
C24 0.0246(9) 0.0235(9) 0.0198(9) -0.0017(7) 0.0104(7) 0.0013(7)
C25 0.0255(10) 0.0320(11) 0.0338(11) -0.0003(9) 0.0135(9) 0.0049(8)
C26 0.0305(11) 0.0219(9) 0.0289(10) 0.0001(8) 0.0100(9) -0.0010(8)
C27 0.0377(12) 0.0290(10) 0.0242(10) 0.0010(8) 0.0165(9) 0.0016(9)
C41 0.0259(10) 0.0206(9) 0.0265(10) -0.0055(7) 0.0104(8) -0.0013(7)
C42 0.0285(10) 0.0184(9) 0.0297(10) -0.0064(8) 0.0114(8) -0.0092(8)
C43 0.0306(10) 0.0188(9) 0.0252(10) -0.0022(7) 0.0120(8) -0.0056(8)
C44 0.0235(9) 0.0206(9) 0.0254(9) -0.0058(7) 0.0120(8) -0.0049(7)
C45 0.0277(10) 0.0192(9) 0.0358(11) -0.0033(8) 0.0106(9) -0.0080(8)
C46 0.0330(11) 0.0172(9) 0.0339(11) 0.0008(8) 0.0113(9) -0.0033(8)
C47 0.0266(10) 0.0235(9) 0.0269(10) -0.0037(8) 0.0085(8) -0.0081(8)
C48 0.0490(14) 0.0263(11) 0.0333(12) -0.0085(9) 0.0088(11) -0.0048(10)
C49 0.0263(11) 0.0357(12) 0.0414(13) 0.0010(10) 0.0086(10) -0.0101(9)
C50 0.0285(11) 0.0247(10) 0.0301(11) -0.0005(8) 0.0087(9) -0.0023(8)

loop_
_atom_type_symbol
_atom_type_description
_atom_type_scat_dispersion_real
_atom_type_scat_dispersion_imag
_atom_type_scat_source
C C 0.0033 0.0016 'International Tables Vol C Tables 4.2.6.8 and 6.1.1.4'
H H 0.0000 0.0000 'International Tables Vol C Tables 4.2.6.8 and 6.1.1.4'
B B 0.0013 0.0007 'International Tables Vol C Tables 4.2.6.8 and 6.1.1.4'
N N 0.0061 0.0033 'International Tables Vol C Tables 4.2.6.8 and 6.1.1.4'
S S 0.1246 0.1234 'International Tables Vol C Tables 4.2.6.8 and 6.1.1.4'
Cd Cd -0.8075 1.2024 'International Tables Vol C Tables 4.2.6.8 and 6.1.1.4'

loop_
_geom_angle_atom_site_label_1
_geom_angle_atom_site_label_2
_geom_angle_atom_site_label_3
_geom_angle
S4 Cd S1 122.81(2)
S4 Cd S3 103.152(19)
S1 Cd S3 102.443(19)
S4 Cd S2 126.10(2)
S1 Cd S2 95.82(2)
S3 Cd S2 103.09(2)
N31 B N11 111.81(15)
N31 B N21 113.89(15)
N11 B N21 112.50(15)
C11 S1 Cd 99.55(6)
C31 S3 Cd 96.39(6)
C21 S2 Cd 94.21(6)
C41 S4 Cd 105.87(7)
C11 N11 C12 107.69(15)
C11 N11 B 134.84(15)
C12 N11 B 117.09(15)
C11 N12 C13 108.39(15)
C11 N12 C14 127.78(15)
C13 N12 C14 123.64(16)
C31 N31 C32 107.90(15)
C31 N31 B 133.95(15)
C32 N31 B 117.92(15)
C31 N32 C33 108.07(15)
C31 N32 C34 127.92(15)
C33 N32 C34 123.86(15)
C21 N21 C22 107.74(15)
C21 N21 B 134.03(15)
C22 N21 B 118.11(15)
C21 N22 C23 107.89(15)
C21 N22 C24 127.99(16)
C23 N22 C24 124.07(16)
N11 C11 N12 107.59(15)
N11 C11 S1 125.68(14)
N12 C11 S1 126.71(14)
C13 C12 N11 108.71(17)
C12 C13 N12 107.62(17)
N12 C14 C15 108.97(16)
N12 C14 C16 110.02(15)
C15 C14 C16 112.30(18)
N12 C14 C17 108.83(16)
C15 C14 C17 108.97(17)
C16 C14 C17 107.68(16)
N31 C31 N32 108.00(15)
N31 C31 S3 125.66(14)
N32 C31 S3 126.34(14)
C33 C32 N31 108.58(16)
C32 C33 N32 107.45(16)
N32 C34 C37 110.57(17)
N32 C34 C35 108.26(15)
C37 C34 C35 107.87(17)
N32 C34 C36 108.52(16)
C37 C34 C36 112.22(19)
C35 C34 C36 109.31(18)
N21 C21 N22 108.24(15)
N21 C21 S2 126.14(14)
N22 C21 S2 125.61(14)
C23 C22 N21 108.62(17)
C22 C23 N22 107.51(17)
N22 C24 C25 109.07(16)
N22 C24 C27 109.22(15)
C25 C24 C27 109.00(16)
N22 C24 C26 109.10(15)
C25 C24 C26 108.83(16)
C27 C24 C26 111.59(17)
C42 C41 C46 116.63(19)
C42 C41 S4 124.57(15)
C46 C41 S4 118.80(15)
C43 C42 C41 121.81(18)
C42 C43 C44 121.78(18)
C45 C44 C43 116.06(18)
C45 C44 C47 120.24(17)
C43 C44 C47 123.63(18)
C46 C45 C44 122.50(18)
C45 C46 C41 121.20(19)
C44 C47 C49 110.56(17)
C44 C47 C50 112.08(16)
C49 C47 C50 107.93(18)
C44 C47 C48 108.26(17)
C49 C47 C48 108.75(17)
C50 C47 C48 109.21(17)

loop_
_geom_bond_atom_site_label_1
_geom_bond_atom_site_label_2
_geom_bond_distance
Cd S4 2.4419(7)
Cd S1 2.5597(6)
Cd S3 2.5601(7)
Cd S2 2.5648(6)
B N31 1.552(3)
B N11 1.554(3)
B N21 1.557(3)
S1 C11 1.7298(19)
S3 C31 1.7232(18)
S2 C21 1.7280(19)
S4 C41 1.766(2)
N11 C11 1.362(2)
N11 C12 1.383(2)
N12 C11 1.369(2)
N12 C13 1.378(2)
N12 C14 1.503(2)
N31 C31 1.356(2)
N31 C32 1.389(2)
N32 C31 1.366(2)
N32 C33 1.393(2)
N32 C34 1.509(2)
N21 C21 1.357(2)
N21 C22 1.383(2)
N22 C21 1.364(2)
N22 C23 1.389(2)
N22 C24 1.512(2)
C12 C13 1.342(3)
C14 C15 1.524(3)
C14 C16 1.527(3)
C14 C17 1.536(3)
C32 C33 1.341(3)
C34 C37 1.523(3)
C34 C35 1.526(3)
C34 C36 1.532(3)
C22 C23 1.346(3)
C24 C25 1.525(3)
C24 C27 1.528(3)
C24 C26 1.535(3)
C41 C42 1.394(3)
C41 C46 1.406(3)
C42 C43 1.388(3)
C43 C44 1.400(3)
C44 C45 1.398(3)
C44 C47 1.525(3)
C45 C46 1.380(3)
C47 C49 1.532(3)
C47 C50 1.535(3)
C47 C48 1.538(3)

loop_
_geom_torsion_atom_site_label_1
_geom_torsion_atom_site_label_2
_geom_torsion_atom_site_label_3
_geom_torsion_atom_site_label_4
_geom_torsion
N31 B N11 C11 35.3(3)
N21 B N11 C11 -94.3(2)
N31 B N11 C12 -152.75(15)
N21 B N11 C12 77.6(2)
N11 B N31 C31 -103.1(2)
N21 B N31 C31 25.8(3)
N11 B N31 C32 70.6(2)
N21 B N31 C32 -160.52(15)
N31 B N21 C21 -99.8(2)
N11 B N21 C21 28.8(3)
N31 B N21 C22 75.6(2)
N11 B N21 C22 -155.82(16)
C12 N11 C11 N12 -0.50(19)
B N11 C11 N12 171.94(18)
C12 N11 C11 S1 177.72(14)
B N11 C11 S1 -9.8(3)
C13 N12 C11 N11 0.39(19)
C14 N12 C11 N11 -174.76(16)
C13 N12 C11 S1 -177.80(14)
C14 N12 C11 S1 7.0(3)
Cd S1 C11 N11 66.26(15)
Cd S1 C11 N12 -115.86(15)
C11 N11 C12 C13 0.4(2)
B N11 C12 C13 -173.56(16)
N11 C12 C13 N12 -0.2(2)
C11 N12 C13 C12 -0.1(2)
C14 N12 C13 C12 175.28(17)
C11 N12 C14 C15 59.8(2)
C13 N12 C14 C15 -114.7(2)
C11 N12 C14 C16 -63.8(2)
C13 N12 C14 C16 121.75(19)
C11 N12 C14 C17 178.47(17)
C13 N12 C14 C17 4.0(2)
C32 N31 C31 N32 0.14(19)
B N31 C31 N32 174.29(17)
C32 N31 C31 S3 179.47(13)
B N31 C31 S3 -6.4(3)
C33 N32 C31 N31 -0.6(2)
C34 N32 C31 N31 -176.22(16)
C33 N32 C31 S3 -179.89(14)
C34 N32 C31 S3 4.5(3)
Cd S3 C31 N31 69.29(16)
Cd S3 C31 N32 -111.51(16)
C31 N31 C32 C33 0.4(2)
B N31 C32 C33 -174.88(15)
N31 C32 C33 N32 -0.7(2)
C31 N32 C33 C32 0.8(2)
C34 N32 C33 C32 176.66(17)
C31 N32 C34 C37 -57.9(3)
C33 N32 C34 C37 127.05(19)
C31 N32 C34 C35 -175.90(18)
C33 N32 C34 C35 9.1(2)
C31 N32 C34 C36 65.6(2)
C33 N32 C34 C36 -109.5(2)
C22 N21 C21 N22 -0.2(2)
B N21 C21 N22 175.57(18)
C22 N21 C21 S2 178.76(15)
B N21 C21 S2 -5.5(3)
C23 N22 C21 N21 0.2(2)
C24 N22 C21 N21 -177.36(16)
C23 N22 C21 S2 -178.78(15)
C24 N22 C21 S2 3.7(3)
Cd S2 C21 N21 70.25(17)
Cd S2 C21 N22 -110.97(16)
C21 N21 C22 C23 0.1(2)
B N21 C22 C23 -176.41(17)
N21 C22 C23 N22 0.0(2)
C21 N22 C23 C22 -0.1(2)
C24 N22 C23 C22 177.57(17)
C21 N22 C24 C25 175.35(18)
C23 N22 C24 C25 -1.8(2)
C21 N22 C24 C27 -65.6(2)
C23 N22 C24 C27 117.2(2)
C21 N22 C24 C26 56.6(2)
C23 N22 C24 C26 -120.6(2)
Cd S4 C41 C42 -19.56(18)
Cd S4 C41 C46 160.94(14)
C46 C41 C42 C43 -1.4(3)
S4 C41 C42 C43 179.12(15)
C41 C42 C43 C44 0.5(3)
C42 C43 C44 C45 0.8(3)
C42 C43 C44 C47 177.80(18)
C43 C44 C45 C46 -1.3(3)
C47 C44 C45 C46 -178.36(19)
C44 C45 C46 C41 0.4(3)
C42 C41 C46 C45 0.9(3)
S4 C41 C46 C45 -179.54(16)
C45 C44 C47 C49 -52.9(2)
C43 C44 C47 C49 130.3(2)
C45 C44 C47 C50 -173.36(18)
C43 C44 C47 C50 9.8(3)
C45 C44 C47 C48 66.1(2)
C43 C44 C47 C48 -110.7(2)
